data_4063869
loop_
_publ_author_name
'MacDougall, Tiffany J.'
'Llamazares, Angela'
'Kuhnert, Oliver'
'Ferguson, Michael J.'
'McDonald, Robert'
'Cowie, Martin'

_publ_section_title
;
 Alkyne/Methylene Coupling at Adjacent Iridium/Osmium Centers: Facile
 Carbon&#x2212;Carbon and Carbon&#x2212;Oxygen Bond Formation
;
_journal_issue 5
_journal_name_full Organometallics
_journal_page_first 952
_journal_paper_doi 10.1021/om1009999
_journal_volume 30
_journal_year 2011
_chemical_formula_moiety 'C61 H54 Ir O7 Os P4, B F4'
_chemical_formula_sum 'C61 H54 B F4 Ir O7 Os P4'
_chemical_formula_weight 1492.13
_chemical_name_systematic
; 
 ? 
;
_space_group_IT_number 2
_symmetry_cell_setting triclinic
_symmetry_space_group_name_Hall '-P 1'
_symmetry_space_group_name_H-M 'P -1'
_atom_sites_solution_hydrogens geom
_atom_sites_solution_primary direct
_atom_sites_solution_secondary difmap
_audit_creation_method SHELXL-97
_cell_angle_alpha 97.5953(7)
_cell_angle_beta 90.3465(7)
_cell_angle_gamma 111.6572(7)
_cell_formula_units_Z 2
_cell_length_a 11.3495(7)
_cell_length_b 13.8540(9)
_cell_length_c 19.5589(12)
_cell_measurement_reflns_used 9814
_cell_measurement_temperature 173(2)
_cell_measurement_theta_max 27.54
_cell_measurement_theta_min 2.20
_cell_volume 2828.2(3)
_computing_cell_refinement 'Bruker SAINT'
_computing_data_collection 'Bruker APEX2'
_computing_data_reduction 'Bruker SAINT'
_computing_molecular_graphics 'Bruker SHELXTL'
_computing_publication_material 'Bruker SHELXTL'
_computing_structure_refinement 'SHELXL-97 (Sheldrick, 2008)'
_computing_structure_solution 'SHELXS-97 (Sheldrick, 2008)'
_diffrn_ambient_temperature 173(2)
_diffrn_measured_fraction_theta_full 0.983
_diffrn_measured_fraction_theta_max 0.983
_diffrn_measurement_device_type 'Bruker APEX-II CCD'
_diffrn_measurement_method '\w scans'
_diffrn_radiation_monochromator graphite
_diffrn_radiation_source 'fine-focus sealed tube'
_diffrn_radiation_type MoK\a
_diffrn_radiation_wavelength 0.71073
_diffrn_reflns_av_R_equivalents 0.0146
_diffrn_reflns_av_sigmaI/netI 0.0221
_diffrn_reflns_limit_h_max 14
_diffrn_reflns_limit_h_min -14
_diffrn_reflns_limit_k_max 17
_diffrn_reflns_limit_k_min -17
_diffrn_reflns_limit_l_max 25
_diffrn_reflns_limit_l_min -25
_diffrn_reflns_number 24859
_diffrn_reflns_theta_full 27.54
_diffrn_reflns_theta_max 27.54
_diffrn_reflns_theta_min 1.05
_exptl_absorpt_coefficient_mu 4.774
_exptl_absorpt_correction_T_max 0.6074
_exptl_absorpt_correction_T_min 0.1476
_exptl_absorpt_correction_type integration
_exptl_absorpt_process_details 'SADABS (Sheldrick, 2008)'
_exptl_crystal_colour orange
_exptl_crystal_density_diffrn 1.752
_exptl_crystal_density_method 'not measured'
_exptl_crystal_description prism
_exptl_crystal_F_000 1460
_exptl_crystal_size_max 0.65
_exptl_crystal_size_mid 0.17
_exptl_crystal_size_min 0.12
_refine_diff_density_max 6.753
_refine_diff_density_min -1.860
_refine_diff_density_rms 0.123
_refine_ls_extinction_method none
_refine_ls_goodness_of_fit_ref 1.038
_refine_ls_hydrogen_treatment mixed
_refine_ls_matrix_type full
_refine_ls_number_parameters 706
_refine_ls_number_reflns 12821
_refine_ls_number_restraints 20
_refine_ls_restrained_S_all 1.041
_refine_ls_R_factor_all 0.0332
_refine_ls_R_factor_gt 0.0299
_refine_ls_shift/su_max 0.001
_refine_ls_shift/su_mean 0.000
_refine_ls_structure_factor_coef Fsqd
_refine_ls_weighting_details 'calc w=1/[\s^2^(Fo^2^)+(0.0382P)^2^+10.1474P] where P=(Fo^2^+2Fc^2^)/3'
_refine_ls_weighting_scheme calc
_refine_ls_wR_factor_gt 0.0768
_refine_ls_wR_factor_ref 0.0792
_reflns_number_gt 11661
_reflns_number_total 12821
_reflns_threshold_expression I>2\s(I)
_cod_data_source_file om1009999_si_002.cif
_cod_data_source_block 8-BF4
_cod_depositor_comments
;
The following automatic conversions were performed:

'_symmetry_cell_setting' value 'Triclinic' changed to 'triclinic'
according to /home/saulius/struct/CIF-dictionaries/cif_core.dic
dictionary named 'cif_core.dic' version 2.4.1 from 2010-06-29.

Automatic conversion script
Id: cif_fix_values 1715 2011-07-08 13:25:40Z adriana 
;
_cod_database_code 4063869

loop_
_symmetry_equiv_pos_as_xyz
'x, y, z'
'-x, -y, -z'

loop_
_atom_site_label
_atom_site_type_symbol
_atom_site_fract_x
_atom_site_fract_y
_atom_site_fract_z
_atom_site_U_iso_or_equiv
_atom_site_adp_type
_atom_site_occupancy
_atom_site_symmetry_multiplicity
_atom_site_calc_flag
_atom_site_refinement_flags
_atom_site_disorder_assembly
_atom_site_disorder_group
Ir Ir 0.154638(13) 0.027013(11) 0.169583(7) 0.02037(5) Uani 1 1 d . . .
Os Os 0.167403(14) 0.057393(11) 0.339801(7) 0.01981(5) Uani 1 1 d . . .
H1 H 0.112(5) 0.031(4) 0.248(3) 0.040 Uiso 1 1 d . . .
P1 P 0.11906(10) -0.15112(8) 0.17161(5) 0.02181(19) Uani 1 1 d . . .
P2 P 0.14754(10) -0.12239(8) 0.33145(5) 0.02285(19) Uani 1 1 d . . .
P3 P 0.21036(9) 0.20965(8) 0.18043(5) 0.02137(19) Uani 1 1 d . . .
P4 P 0.26463(9) 0.24148(8) 0.33907(5) 0.02094(19) Uani 1 1 d . . .
O1 O -0.1021(3) -0.0198(3) 0.0970(2) 0.0485(9) Uani 1 1 d . . .
O2 O -0.1088(3) 0.0419(3) 0.3543(2) 0.0461(9) Uani 1 1 d . . .
O3 O 0.2189(4) 0.0924(3) 0.49475(16) 0.0451(9) Uani 1 1 d . . .
O4 O 0.3634(3) 0.0682(3) 0.07238(16) 0.0391(8) Uani 1 1 d . . .
O5 O 0.5451(3) 0.1116(3) 0.13752(17) 0.0438(8) Uani 1 1 d . . .
O6 O 0.6254(3) 0.1110(3) 0.30123(18) 0.0460(9) Uani 1 1 d . . .
O7 O 0.5311(3) -0.0364(3) 0.2268(2) 0.0436(8) Uani 1 1 d . . .
C1 C -0.0094(4) -0.0018(3) 0.1283(2) 0.0297(9) Uani 1 1 d . . .
C2 C -0.0065(4) 0.0467(3) 0.3498(2) 0.0275(8) Uani 1 1 d . . .
C3 C 0.2024(4) 0.0788(3) 0.4358(2) 0.0258(8) Uani 1 1 d . . .
C4 C 0.2260(4) 0.0237(4) 0.0693(2) 0.0315(9) Uani 1 1 d . . .
H4A H 0.1959 -0.0498 0.0459 0.038 Uiso 1 1 calc R . .
H4B H 0.1924 0.0638 0.0416 0.038 Uiso 1 1 calc R . .
C5 C 0.4163(4) 0.0760(4) 0.1359(2) 0.0326(9) Uani 1 1 d . . .
C6 C 0.3473(4) 0.0573(3) 0.1919(2) 0.0257(8) Uani 1 1 d . . .
C7 C 0.4083(4) 0.0637(3) 0.2594(2) 0.0262(8) Uani 1 1 d . . .
C8 C 0.3553(4) 0.0700(3) 0.3203(2) 0.0251(8) Uani 1 1 d . . .
H8 H 0.4098 0.0817 0.3601 0.030 Uiso 1 1 calc R . .
C9 C 0.5347(4) 0.0534(4) 0.2646(2) 0.0327(9) Uani 1 1 d . . .
C10 C 0.5969(6) 0.0553(7) 0.0857(3) 0.075(2) Uani 1 1 d . . .
H10A H 0.6899 0.0859 0.0906 0.090 Uiso 1 1 calc R . .
H10B H 0.5683 0.0607 0.0395 0.090 Uiso 1 1 calc R . .
H10C H 0.5674 -0.0188 0.0921 0.090 Uiso 1 1 calc R . .
C11 C 0.1803(4) -0.2103(4) 0.0994(2) 0.0328(9) Uani 1 1 d . . .
C12 C 0.1092(5) -0.2431(4) 0.0364(2) 0.0406(11) Uani 1 1 d . . .
H12 H 0.0270 -0.2401 0.0336 0.049 Uiso 1 1 calc R . .
C13 C 0.1563(7) -0.2797(6) -0.0218(3) 0.0655(18) Uani 1 1 d . . .
H13 H 0.1067 -0.3022 -0.0644 0.079 Uiso 1 1 calc R . .
C14 C 0.2759(8) -0.2838(8) -0.0181(4) 0.095(3) Uani 1 1 d . . .
H14 H 0.3092 -0.3083 -0.0582 0.114 Uiso 1 1 calc R . .
C15 C 0.3468(8) -0.2521(8) 0.0438(4) 0.093(3) Uani 1 1 d . . .
H15 H 0.4290 -0.2551 0.0461 0.112 Uiso 1 1 calc R . .
C16 C 0.2996(6) -0.2159(6) 0.1028(3) 0.0604(18) Uani 1 1 d . . .
H16 H 0.3489 -0.1949 0.1454 0.072 Uiso 1 1 calc R . .
C20 C 0.6472(5) -0.0576(5) 0.2300(4) 0.0574(16) Uani 1 1 d . . .
H20A H 0.6365 -0.1222 0.1989 0.069 Uiso 1 1 calc R . .
H20B H 0.6656 -0.0660 0.2774 0.069 Uiso 1 1 calc R . .
H20C H 0.7178 0.0010 0.2159 0.069 Uiso 1 1 calc R . .
C21 C -0.0438(4) -0.2441(3) 0.1722(2) 0.0248(8) Uani 1 1 d . . .
C22 C -0.1385(4) -0.2129(3) 0.2003(2) 0.0311(9) Uani 1 1 d . . .
H22 H -0.1205 -0.1407 0.2158 0.037 Uiso 1 1 calc R . .
C23 C -0.2594(5) -0.2865(4) 0.2059(3) 0.0391(10) Uani 1 1 d . . .
H23 H -0.3232 -0.2647 0.2259 0.047 Uiso 1 1 calc R . .
C24 C -0.2866(5) -0.3915(4) 0.1824(3) 0.0422(11) Uani 1 1 d . . .
H24 H -0.3696 -0.4416 0.1855 0.051 Uiso 1 1 calc R . .
C25 C -0.1939(5) -0.4235(4) 0.1545(3) 0.0420(11) Uani 1 1 d . . .
H25 H -0.2130 -0.4957 0.1382 0.050 Uiso 1 1 calc R . .
C26 C -0.0726(5) -0.3508(3) 0.1502(2) 0.0344(10) Uani 1 1 d . . .
H26 H -0.0083 -0.3737 0.1322 0.041 Uiso 1 1 calc R . .
C30 C 0.1955(4) -0.1707(3) 0.2482(2) 0.0244(8) Uani 1 1 d . . .
H30A H 0.2886 -0.1351 0.2465 0.029 Uiso 1 1 calc R . .
H30B H 0.1769 -0.2467 0.2463 0.029 Uiso 1 1 calc R . .
C31 C -0.0020(4) -0.2246(3) 0.3468(2) 0.0263(8) Uani 1 1 d . . .
C32 C -0.0995(5) -0.1996(4) 0.3773(2) 0.0374(10) Uani 1 1 d . . .
H32 H -0.0880 -0.1281 0.3907 0.045 Uiso 1 1 calc R . .
C33 C -0.2130(5) -0.2776(4) 0.3884(3) 0.0444(12) Uani 1 1 d . . .
H33 H -0.2795 -0.2593 0.4081 0.053 Uiso 1 1 calc R . .
C34 C -0.2300(5) -0.3820(4) 0.3710(3) 0.0433(12) Uani 1 1 d . . .
H34 H -0.3080 -0.4355 0.3786 0.052 Uiso 1 1 calc R . .
C35 C -0.1330(5) -0.4082(4) 0.3425(3) 0.0417(11) Uani 1 1 d . . .
H35 H -0.1439 -0.4799 0.3310 0.050 Uiso 1 1 calc R . .
C36 C -0.0197(5) -0.3303(3) 0.3305(2) 0.0348(10) Uani 1 1 d . . .
H36 H 0.0466 -0.3491 0.3110 0.042 Uiso 1 1 calc R . .
C40 C 0.3204(4) 0.2767(3) 0.25502(19) 0.0231(7) Uani 1 1 d . . .
H40A H 0.3430 0.3532 0.2566 0.028 Uiso 1 1 calc R . .
H40B H 0.3992 0.2626 0.2478 0.028 Uiso 1 1 calc R . .
C41 C 0.2573(4) -0.1381(3) 0.3939(2) 0.0300(9) Uani 1 1 d . . .
C42 C 0.2261(5) -0.1348(4) 0.4631(2) 0.0375(10) Uani 1 1 d . . .
H42 H 0.1466 -0.1316 0.4753 0.045 Uiso 1 1 calc R . .
C43 C 0.3114(6) -0.1364(4) 0.5140(2) 0.0465(13) Uani 1 1 d . . .
H43 H 0.2909 -0.1327 0.5610 0.056 Uiso 1 1 calc R . .
C44 C 0.4248(6) -0.1433(4) 0.4962(3) 0.0503(14) Uani 1 1 d . . .
H44 H 0.4829 -0.1440 0.5311 0.060 Uiso 1 1 calc R . .
C45 C 0.4557(6) -0.1491(5) 0.4280(3) 0.0495(13) Uani 1 1 d . . .
H45 H 0.5339 -0.1553 0.4161 0.059 Uiso 1 1 calc R . .
C46 C 0.3719(5) -0.1461(4) 0.3767(3) 0.0390(10) Uani 1 1 d . . .
H46 H 0.3935 -0.1495 0.3298 0.047 Uiso 1 1 calc R . .
C51 C 0.2905(4) 0.2715(3) 0.1088(2) 0.0254(8) Uani 1 1 d . . .
C52 C 0.2180(4) 0.2549(4) 0.0474(2) 0.0351(10) Uani 1 1 d . . .
H52 H 0.1296 0.2142 0.0450 0.042 Uiso 1 1 calc R . .
C53 C 0.2737(5) 0.2973(4) -0.0102(2) 0.0402(11) Uani 1 1 d . . .
H53 H 0.2236 0.2852 -0.0519 0.048 Uiso 1 1 calc R . .
C54 C 0.4015(5) 0.3570(4) -0.0070(2) 0.0410(11) Uani 1 1 d . . .
H54 H 0.4399 0.3853 -0.0466 0.049 Uiso 1 1 calc R . .
C55 C 0.4737(5) 0.3759(4) 0.0535(2) 0.0395(11) Uani 1 1 d . . .
H55 H 0.5614 0.4189 0.0559 0.047 Uiso 1 1 calc R . .
C56 C 0.4191(4) 0.3323(3) 0.1113(2) 0.0308(9) Uani 1 1 d . . .
H56 H 0.4701 0.3443 0.1526 0.037 Uiso 1 1 calc R . .
C61 C 0.0843(4) 0.2613(3) 0.1921(2) 0.0248(8) Uani 1 1 d . . .
C62 C -0.0304(4) 0.2040(4) 0.2185(2) 0.0341(9) Uani 1 1 d . . .
H62 H -0.0468 0.1345 0.2272 0.041 Uiso 1 1 calc R . .
C63 C -0.1204(5) 0.2488(4) 0.2321(3) 0.0433(12) Uani 1 1 d . . .
H63 H -0.1983 0.2100 0.2503 0.052 Uiso 1 1 calc R . .
C64 C -0.0971(5) 0.3498(4) 0.2192(3) 0.0424(11) Uani 1 1 d . . .
H64 H -0.1597 0.3796 0.2277 0.051 Uiso 1 1 calc R . .
C65 C 0.0165(5) 0.4072(4) 0.1940(3) 0.0396(11) Uani 1 1 d . . .
H65 H 0.0328 0.4769 0.1859 0.048 Uiso 1 1 calc R . .
C66 C 0.1069(4) 0.3637(3) 0.1805(2) 0.0320(9) Uani 1 1 d . . .
H66 H 0.1852 0.4038 0.1632 0.038 Uiso 1 1 calc R . .
C71 C 0.1742(4) 0.3224(3) 0.3692(2) 0.0263(8) Uani 1 1 d . . .
C72 C 0.0818(5) 0.2890(4) 0.4167(3) 0.0389(10) Uani 1 1 d . . .
H72 H 0.0652 0.2235 0.4325 0.047 Uiso 1 1 calc R . .
C73 C 0.0137(5) 0.3505(4) 0.4414(3) 0.0456(12) Uani 1 1 d . . .
H73 H -0.0486 0.3272 0.4740 0.055 Uiso 1 1 calc R . .
C74 C 0.0370(5) 0.4452(4) 0.4184(3) 0.0432(12) Uani 1 1 d . . .
H74 H -0.0111 0.4863 0.4340 0.052 Uiso 1 1 calc R . .
C75 C 0.1300(5) 0.4802(4) 0.3728(2) 0.0400(11) Uani 1 1 d . . .
H75 H 0.1467 0.5461 0.3575 0.048 Uiso 1 1 calc R . .
C76 C 0.1996(4) 0.4200(3) 0.3488(2) 0.0319(9) Uani 1 1 d . . .
H76 H 0.2651 0.4458 0.3183 0.038 Uiso 1 1 calc R . .
C81 C 0.4120(4) 0.3034(3) 0.3940(2) 0.0267(8) Uani 1 1 d . . .
C82 C 0.5294(4) 0.3086(3) 0.3699(2) 0.0328(9) Uani 1 1 d . . .
H82 H 0.5348 0.2815 0.3233 0.039 Uiso 1 1 calc R . .
C83 C 0.6384(5) 0.3536(4) 0.4139(3) 0.0424(12) Uani 1 1 d . . .
H83 H 0.7184 0.3582 0.3970 0.051 Uiso 1 1 calc R . .
C84 C 0.6308(5) 0.3915(4) 0.4819(3) 0.0505(14) Uani 1 1 d . . .
H84 H 0.7053 0.4219 0.5119 0.061 Uiso 1 1 calc R . .
C85 C 0.5144(6) 0.3852(4) 0.5065(3) 0.0477(13) Uani 1 1 d . . .
H85 H 0.5091 0.4105 0.5535 0.057 Uiso 1 1 calc R . .
C86 C 0.4061(5) 0.3421(4) 0.4629(2) 0.0361(10) Uani 1 1 d . . .
H86 H 0.3268 0.3389 0.4800 0.043 Uiso 1 1 calc R . .
F1A F 0.2779(5) 0.6217(6) 0.2565(4) 0.0563(12) Uiso 0.50 1 d PD A 1
F2A F 0.3994(7) 0.5267(5) 0.2238(4) 0.0695(15) Uiso 0.50 1 d PD A 1
F3A F 0.4485(7) 0.6857(6) 0.1903(4) 0.0757(16) Uiso 0.50 1 d PD A 1
F4A F 0.4785(8) 0.6744(8) 0.3031(4) 0.144(3) Uiso 0.50 1 d PD A 1
B1A B 0.4005(6) 0.6273(5) 0.2439(3) 0.048(2) Uiso 0.50 1 d PD A 1
F1B F 0.2569(5) 0.6095(6) 0.2372(4) 0.0563(12) Uiso 0.50 1 d PD B 2
F2B F 0.4194(7) 0.5534(5) 0.2542(4) 0.0695(15) Uiso 0.50 1 d PD B 2
F3B F 0.4590(6) 0.7226(5) 0.2364(4) 0.0757(16) Uiso 0.50 1 d PD B 2
F4B F 0.3764(9) 0.5872(8) 0.1488(3) 0.144(3) Uiso 0.50 1 d PD B 2
B1B B 0.3784(6) 0.6179(5) 0.2197(3) 0.048(2) Uiso 0.50 1 d PD B 2

loop_
_atom_site_aniso_label
_atom_site_aniso_U_11
_atom_site_aniso_U_22
_atom_site_aniso_U_33
_atom_site_aniso_U_23
_atom_site_aniso_U_13
_atom_site_aniso_U_12
Ir 0.02139(8) 0.02326(8) 0.01600(7) 0.00398(5) -0.00229(5) 0.00749(6)
Os 0.02374(8) 0.01859(8) 0.01591(7) 0.00305(5) -0.00066(5) 0.00634(6)
P1 0.0254(5) 0.0250(5) 0.0159(4) 0.0002(4) -0.0026(4) 0.0114(4)
P2 0.0311(5) 0.0204(5) 0.0173(4) 0.0025(3) -0.0029(4) 0.0101(4)
P3 0.0222(4) 0.0241(5) 0.0171(4) 0.0075(4) -0.0004(3) 0.0062(4)
P4 0.0239(5) 0.0200(4) 0.0173(4) 0.0042(3) -0.0009(3) 0.0058(4)
O1 0.0374(19) 0.055(2) 0.051(2) 0.0060(18) -0.0195(16) 0.0159(17)
O2 0.0316(18) 0.051(2) 0.059(2) 0.0157(18) 0.0097(16) 0.0159(16)
O3 0.073(3) 0.0393(19) 0.0227(16) 0.0023(13) 0.0002(16) 0.0211(18)
O4 0.0346(17) 0.063(2) 0.0209(14) 0.0085(14) 0.0069(12) 0.0190(16)
O5 0.0275(16) 0.071(2) 0.0307(17) 0.0065(16) 0.0089(13) 0.0153(16)
O6 0.0240(16) 0.069(2) 0.0388(19) -0.0018(17) -0.0033(14) 0.0131(16)
O7 0.0290(16) 0.045(2) 0.059(2) 0.0000(17) -0.0030(15) 0.0188(15)
C1 0.031(2) 0.030(2) 0.027(2) 0.0057(16) -0.0042(17) 0.0100(17)
C2 0.025(2) 0.027(2) 0.030(2) 0.0069(16) 0.0048(16) 0.0078(16)
C3 0.034(2) 0.0203(18) 0.0225(19) 0.0032(14) 0.0003(16) 0.0093(16)
C4 0.037(2) 0.040(2) 0.0160(18) 0.0040(16) 0.0005(16) 0.0132(19)
C5 0.031(2) 0.042(2) 0.025(2) 0.0039(18) 0.0026(17) 0.0143(19)
C6 0.0252(19) 0.032(2) 0.0196(18) 0.0023(15) -0.0001(15) 0.0106(16)
C7 0.0225(18) 0.030(2) 0.0248(19) 0.0042(16) -0.0023(15) 0.0084(16)
C8 0.030(2) 0.0246(19) 0.0181(17) 0.0032(14) -0.0050(15) 0.0068(16)
C9 0.027(2) 0.044(3) 0.026(2) 0.0075(18) 0.0015(16) 0.0113(19)
C10 0.047(3) 0.132(7) 0.045(3) -0.009(4) 0.014(3) 0.040(4)
C11 0.040(2) 0.039(2) 0.022(2) -0.0039(17) -0.0026(17) 0.021(2)
C12 0.043(3) 0.052(3) 0.026(2) -0.005(2) -0.0050(19) 0.021(2)
C13 0.078(4) 0.091(5) 0.026(3) -0.019(3) -0.009(3) 0.039(4)
C14 0.093(6) 0.154(8) 0.050(4) -0.041(5) -0.001(4) 0.078(6)
C15 0.084(5) 0.157(9) 0.060(4) -0.031(5) -0.004(4) 0.085(6)
C16 0.060(4) 0.095(5) 0.038(3) -0.020(3) -0.008(3) 0.053(4)
C20 0.036(3) 0.057(3) 0.087(5) 0.004(3) 0.002(3) 0.028(3)
C21 0.0286(19) 0.0240(19) 0.0198(18) 0.0031(14) -0.0053(15) 0.0077(16)
C22 0.035(2) 0.028(2) 0.029(2) 0.0045(17) 0.0017(17) 0.0109(18)
C23 0.035(2) 0.044(3) 0.037(2) 0.012(2) 0.0065(19) 0.011(2)
C24 0.039(3) 0.038(3) 0.037(3) 0.014(2) -0.003(2) -0.003(2)
C25 0.049(3) 0.026(2) 0.042(3) 0.0039(19) -0.011(2) 0.005(2)
C26 0.042(2) 0.028(2) 0.034(2) 0.0027(17) -0.0068(19) 0.0140(19)
C30 0.029(2) 0.0273(19) 0.0201(18) 0.0014(15) -0.0041(15) 0.0154(16)
C31 0.035(2) 0.0240(19) 0.0191(18) 0.0048(14) -0.0009(15) 0.0092(16)
C32 0.050(3) 0.024(2) 0.036(2) 0.0032(18) 0.013(2) 0.012(2)
C33 0.047(3) 0.039(3) 0.046(3) 0.010(2) 0.018(2) 0.011(2)
C34 0.050(3) 0.031(2) 0.038(3) 0.008(2) 0.008(2) 0.002(2)
C35 0.054(3) 0.021(2) 0.045(3) 0.0053(19) 0.003(2) 0.009(2)
C36 0.044(3) 0.024(2) 0.038(2) 0.0064(18) 0.002(2) 0.0139(19)
C40 0.0238(18) 0.0249(19) 0.0176(17) 0.0056(14) -0.0017(14) 0.0046(15)
C41 0.042(2) 0.025(2) 0.0237(19) 0.0040(15) -0.0099(17) 0.0131(18)
C42 0.054(3) 0.034(2) 0.026(2) 0.0054(18) -0.005(2) 0.017(2)
C43 0.073(4) 0.039(3) 0.024(2) 0.0058(19) -0.017(2) 0.017(3)
C44 0.067(4) 0.041(3) 0.041(3) 0.009(2) -0.027(3) 0.018(3)
C45 0.052(3) 0.053(3) 0.049(3) 0.010(2) -0.018(2) 0.024(3)
C46 0.047(3) 0.043(3) 0.032(2) 0.006(2) -0.008(2) 0.022(2)
C51 0.0275(19) 0.029(2) 0.0202(18) 0.0084(15) 0.0019(15) 0.0091(16)
C52 0.029(2) 0.047(3) 0.028(2) 0.0165(19) -0.0015(17) 0.0086(19)
C53 0.044(3) 0.052(3) 0.025(2) 0.017(2) 0.0010(19) 0.015(2)
C54 0.048(3) 0.046(3) 0.030(2) 0.018(2) 0.013(2) 0.015(2)
C55 0.033(2) 0.044(3) 0.035(2) 0.012(2) 0.0115(19) 0.006(2)
C56 0.028(2) 0.035(2) 0.026(2) 0.0073(17) 0.0012(16) 0.0066(17)
C61 0.0256(19) 0.027(2) 0.0198(18) 0.0031(15) -0.0027(14) 0.0081(16)
C62 0.031(2) 0.035(2) 0.035(2) 0.0065(18) 0.0065(18) 0.0106(18)
C63 0.032(2) 0.050(3) 0.047(3) 0.000(2) 0.010(2) 0.016(2)
C64 0.043(3) 0.054(3) 0.037(3) -0.006(2) -0.002(2) 0.032(2)
C65 0.051(3) 0.038(3) 0.036(2) 0.001(2) -0.009(2) 0.025(2)
C66 0.034(2) 0.030(2) 0.031(2) 0.0057(17) -0.0043(17) 0.0118(18)
C71 0.031(2) 0.0250(19) 0.0207(18) -0.0007(15) -0.0023(15) 0.0090(16)
C72 0.046(3) 0.032(2) 0.038(2) 0.0040(19) 0.011(2) 0.013(2)
C73 0.045(3) 0.044(3) 0.044(3) -0.003(2) 0.013(2) 0.016(2)
C74 0.053(3) 0.051(3) 0.032(2) -0.010(2) -0.008(2) 0.032(3)
C75 0.060(3) 0.037(2) 0.031(2) -0.0002(19) -0.007(2) 0.029(2)
C76 0.042(2) 0.028(2) 0.027(2) 0.0045(16) -0.0032(18) 0.0132(18)
C81 0.029(2) 0.0194(18) 0.0253(19) 0.0052(15) -0.0065(16) 0.0014(15)
C82 0.029(2) 0.032(2) 0.031(2) 0.0091(17) -0.0057(17) 0.0024(17)
C83 0.028(2) 0.039(3) 0.051(3) 0.018(2) -0.011(2) -0.0017(19)
C84 0.050(3) 0.036(3) 0.052(3) 0.007(2) -0.030(3) 0.001(2)
C85 0.064(4) 0.042(3) 0.031(2) -0.004(2) -0.020(2) 0.017(3)
C86 0.047(3) 0.033(2) 0.025(2) -0.0005(17) -0.0079(19) 0.013(2)

loop_
_atom_type_symbol
_atom_type_description
_atom_type_scat_dispersion_real
_atom_type_scat_dispersion_imag
_atom_type_scat_source
C C 0.0033 0.0016 'International Tables Vol C Tables 4.2.6.8 and 6.1.1.4'
H H 0.0000 0.0000 'International Tables Vol C Tables 4.2.6.8 and 6.1.1.4'
B B 0.0013 0.0007 'International Tables Vol C Tables 4.2.6.8 and 6.1.1.4'
O O 0.0106 0.0060 'International Tables Vol C Tables 4.2.6.8 and 6.1.1.4'
F F 0.0171 0.0103 'International Tables Vol C Tables 4.2.6.8 and 6.1.1.4'
P P 0.1023 0.0942 'International Tables Vol C Tables 4.2.6.8 and 6.1.1.4'
Os Os -1.2165 7.6030 'International Tables Vol C Tables 4.2.6.8 and 6.1.1.4'
Ir Ir -1.4442 7.9887 'International Tables Vol C Tables 4.2.6.8 and 6.1.1.4'

loop_
_geom_angle_atom_site_label_1
_geom_angle_atom_site_label_2
_geom_angle_atom_site_label_3
_geom_angle
C1 Ir C6 167.07(17)
C1 Ir C4 89.21(18)
C6 Ir C4 77.86(16)
C1 Ir P3 93.08(13)
C6 Ir P3 87.29(12)
C4 Ir P3 91.16(13)
C1 Ir P1 94.00(13)
C6 Ir P1 86.58(12)
C4 Ir P1 92.36(13)
P3 Ir P1 172.13(3)
C1 Ir H1 95.5(19)
C6 Ir H1 97.5(19)
C4 Ir H1 175.3(19)
P3 Ir H1 88.9(18)
P1 Ir H1 87.0(18)
C3 Os C2 92.71(18)
C3 Os C8 91.85(17)
C2 Os C8 175.34(16)
C3 Os P4 89.63(12)
C2 Os P4 98.86(12)
C8 Os P4 80.19(11)
C3 Os P2 91.51(12)
C2 Os P2 102.22(12)
C8 Os P2 78.62(11)
P4 Os P2 158.81(4)
C3 Os H1 172.9(17)
C2 Os H1 80.5(17)
C8 Os H1 95.0(17)
P4 Os H1 93.3(16)
P2 Os H1 88.1(16)
Ir H1 Os 145(4)
C11 P1 C21 102.7(2)
C11 P1 C30 104.82(19)
C21 P1 C30 102.82(18)
C11 P1 Ir 114.06(16)
C21 P1 Ir 118.70(13)
C30 P1 Ir 112.14(13)
C31 P2 C41 101.73(19)
C31 P2 C30 105.49(19)
C41 P2 C30 102.79(19)
C31 P2 Os 120.96(14)
C41 P2 Os 111.23(14)
C30 P2 Os 112.66(13)
C51 P3 C40 104.19(18)
C51 P3 C61 102.26(18)
C40 P3 C61 103.69(18)
C51 P3 Ir 115.70(14)
C40 P3 Ir 111.16(13)
C61 P3 Ir 118.22(13)
C40 P4 C71 106.64(19)
C40 P4 C81 101.37(18)
C71 P4 C81 102.32(19)
C40 P4 Os 113.57(13)
C71 P4 Os 117.80(14)
C81 P4 Os 113.32(13)
C5 O4 C4 113.1(3)
C5 O5 C10 115.0(4)
C9 O7 C20 115.8(4)
O1 C1 Ir 172.7(4)
O2 C2 Os 178.2(4)
O3 C3 Os 177.0(4)
O4 C4 Ir 111.6(3)
C6 C5 O4 122.7(4)
C6 C5 O5 124.4(4)
O4 C5 O5 112.8(4)
C5 C6 C7 120.8(4)
C5 C6 Ir 112.1(3)
C7 C6 Ir 127.0(3)
C8 C7 C6 125.1(4)
C8 C7 C9 114.1(4)
C6 C7 C9 120.6(4)
C7 C8 Os 129.1(3)
O6 C9 O7 122.9(4)
O6 C9 C7 126.2(4)
O7 C9 C7 110.6(4)
C16 C11 C12 119.0(4)
C16 C11 P1 122.3(4)
C12 C11 P1 118.5(4)
C13 C12 C11 120.9(5)
C12 C13 C14 119.7(5)
C15 C14 C13 119.9(6)
C14 C15 C16 120.8(6)
C11 C16 C15 119.7(5)
C22 C21 C26 118.6(4)
C22 C21 P1 121.4(3)
C26 C21 P1 119.8(3)
C21 C22 C23 120.5(4)
C24 C23 C22 119.9(5)
C25 C24 C23 120.2(4)
C24 C25 C26 120.1(5)
C25 C26 C21 120.7(5)
P1 C30 P2 115.3(2)
C32 C31 C36 118.2(4)
C32 C31 P2 121.2(3)
C36 C31 P2 120.6(3)
C33 C32 C31 120.8(4)
C34 C33 C32 120.3(5)
C35 C34 C33 119.6(5)
C34 C35 C36 120.3(4)
C35 C36 C31 120.7(4)
P3 C40 P4 116.4(2)
C46 C41 C42 119.3(4)
C46 C41 P2 123.2(3)
C42 C41 P2 117.4(4)
C43 C42 C41 120.0(5)
C44 C43 C42 120.0(5)
C43 C44 C45 120.7(5)
C44 C45 C46 119.9(5)
C41 C46 C45 120.1(5)
C56 C51 C52 118.6(4)
C56 C51 P3 123.9(3)
C52 C51 P3 117.5(3)
C53 C52 C51 120.7(4)
C54 C53 C52 119.9(4)
C55 C54 C53 120.1(4)
C54 C55 C56 120.4(4)
C51 C56 C55 120.3(4)
C62 C61 C66 119.0(4)
C62 C61 P3 121.2(3)
C66 C61 P3 119.5(3)
C63 C62 C61 119.9(4)
C64 C63 C62 120.3(5)
C65 C64 C63 120.1(4)
C64 C65 C66 120.2(5)
C65 C66 C61 120.6(4)
C76 C71 C72 118.4(4)
C76 C71 P4 121.6(3)
C72 C71 P4 120.0(3)
C73 C72 C71 120.8(5)
C74 C73 C72 119.8(5)
C73 C74 C75 120.0(5)
C74 C75 C76 120.5(5)
C75 C76 C71 120.5(4)
C86 C81 C82 118.8(4)
C86 C81 P4 119.1(3)
C82 C81 P4 122.0(3)
C83 C82 C81 120.2(5)
C84 C83 C82 120.2(5)
C83 C84 C85 120.0(4)
C86 C85 C84 120.2(5)
C85 C86 C81 120.6(5)
F4A B1A F1A 109.4(4)
F4A B1A F2A 110.3(4)
F1A B1A F2A 109.6(4)
F4A B1A F3A 109.0(4)
F1A B1A F3A 111.0(4)
F2A B1A F3A 107.5(4)
F2B B1B F1B 110.8(4)
F2B B1B F3B 111.0(4)
F1B B1B F3B 108.1(4)
F2B B1B F4B 108.7(4)
F1B B1B F4B 108.8(4)
F3B B1B F4B 109.4(4)

loop_
_geom_bond_atom_site_label_1
_geom_bond_atom_site_label_2
_geom_bond_distance
Ir C1 1.904(4)
Ir C6 2.101(4)
Ir C4 2.128(4)
Ir P3 2.3500(10)
Ir P1 2.3549(10)
Ir H1 1.61(5)
Os C3 1.879(4)
Os C2 1.938(4)
Os C8 2.115(4)
Os P4 2.3780(10)
Os P2 2.3997(10)
Os H1 1.84(5)
P1 C11 1.811(4)
P1 C21 1.823(4)
P1 C30 1.826(4)
P2 C31 1.822(4)
P2 C41 1.829(4)
P2 C30 1.841(4)
P3 C51 1.811(4)
P3 C40 1.821(4)
P3 C61 1.824(4)
P4 C40 1.827(4)
P4 C71 1.827(4)
P4 C81 1.834(4)
O1 C1 1.142(5)
O2 C2 1.142(5)
O3 C3 1.146(5)
O4 C5 1.349(5)
O4 C4 1.447(5)
O5 C5 1.359(5)
O5 C10 1.456(7)
O6 C9 1.201(5)
O7 C9 1.347(6)
O7 C20 1.455(6)
C5 C6 1.348(6)
C6 C7 1.464(5)
C7 C8 1.344(6)
C7 C9 1.497(6)
C11 C16 1.387(7)
C11 C12 1.395(6)
C12 C13 1.377(7)
C13 C14 1.381(10)
C14 C15 1.375(10)
C15 C16 1.388(8)
C21 C22 1.390(6)
C21 C26 1.396(6)
C22 C23 1.390(6)
C23 C24 1.382(7)
C24 C25 1.375(8)
C25 C26 1.385(7)
C31 C32 1.392(6)
C31 C36 1.395(6)
C32 C33 1.382(7)
C33 C34 1.381(7)
C34 C35 1.379(8)
C35 C36 1.385(7)
C41 C46 1.386(7)
C41 C42 1.400(6)
C42 C43 1.392(7)
C43 C44 1.369(9)
C44 C45 1.380(8)
C45 C46 1.394(6)
C51 C56 1.386(6)
C51 C52 1.396(6)
C52 C53 1.388(6)
C53 C54 1.375(7)
C54 C55 1.375(7)
C55 C56 1.393(6)
C61 C62 1.394(6)
C61 C66 1.396(6)
C62 C63 1.389(7)
C63 C64 1.383(8)
C64 C65 1.375(8)
C65 C66 1.379(6)
C71 C76 1.388(6)
C71 C72 1.395(6)
C72 C73 1.391(7)
C73 C74 1.376(8)
C74 C75 1.376(8)
C75 C76 1.387(6)
C81 C86 1.394(6)
C81 C82 1.395(6)
C82 C83 1.391(6)
C83 C84 1.380(8)
C84 C85 1.384(9)
C85 C86 1.381(7)
F1A B1A 1.389(5)
F2A B1A 1.393(5)
F3A B1A 1.398(5)
F4A B1A 1.382(5)
F1B B1B 1.390(5)
F2B B1B 1.389(5)
F3B B1B 1.392(5)
F4B B1B 1.393(5)

loop_
_geom_torsion_atom_site_label_1
_geom_torsion_atom_site_label_2
_geom_torsion_atom_site_label_3
_geom_torsion_atom_site_label_4
_geom_torsion
C1 Ir P1 C11 96.6(2)
C6 Ir P1 C11 -70.41(19)
C4 Ir P1 C11 7.3(2)
P3 Ir P1 C11 -109.2(3)
C1 Ir P1 C21 -24.7(2)
C6 Ir P1 C21 168.27(18)
C4 Ir P1 C21 -114.05(19)
P3 Ir P1 C21 129.5(3)
C1 Ir P1 C30 -144.4(2)
C6 Ir P1 C30 48.54(18)
C4 Ir P1 C30 126.22(19)
P3 Ir P1 C30 9.7(3)
C3 Os P2 C31 84.8(2)
C2 Os P2 C31 -8.3(2)
C8 Os P2 C31 176.39(18)
P4 Os P2 C31 177.66(16)
C3 Os P2 C41 -34.4(2)
C2 Os P2 C41 -127.5(2)
C8 Os P2 C41 57.21(19)
P4 Os P2 C41 58.49(19)
C3 Os P2 C30 -149.18(19)
C2 Os P2 C30 117.72(19)
C8 Os P2 C30 -57.60(17)
P4 Os P2 C30 -56.33(17)
C1 Ir P3 C51 -91.8(2)
C6 Ir P3 C51 75.29(18)
C4 Ir P3 C51 -2.49(19)
P1 Ir P3 C51 114.1(3)
C1 Ir P3 C40 149.68(19)
C6 Ir P3 C40 -43.27(17)
C4 Ir P3 C40 -121.05(18)
P1 Ir P3 C40 -4.5(3)
C1 Ir P3 C61 29.96(19)
C6 Ir P3 C61 -162.98(18)
C4 Ir P3 C61 119.23(19)
P1 Ir P3 C61 -124.2(3)
C3 Os P4 C40 157.21(19)
C2 Os P4 C40 -110.11(19)
C8 Os P4 C40 65.27(18)
P2 Os P4 C40 64.01(17)
C3 Os P4 C71 -77.11(19)
C2 Os P4 C71 15.57(19)
C8 Os P4 C71 -169.05(18)
P2 Os P4 C71 -170.31(15)
C3 Os P4 C81 42.2(2)
C2 Os P4 C81 134.9(2)
C8 Os P4 C81 -49.71(19)
P2 Os P4 C81 -50.98(19)
C6 Ir C1 O1 3(4)
C4 Ir C1 O1 3(3)
P3 Ir C1 O1 95(3)
P1 Ir C1 O1 -89(3)
C3 Os C2 O2 139(14)
C8 Os C2 O2 -29(15)
P4 Os C2 O2 49(14)
P2 Os C2 O2 -129(14)
C2 Os C3 O3 -11(7)
C8 Os C3 O3 168(7)
P4 Os C3 O3 88(7)
P2 Os C3 O3 -113(7)
C5 O4 C4 Ir 16.4(5)
C1 Ir C4 O4 165.7(3)
C6 Ir C4 O4 -14.3(3)
P3 Ir C4 O4 72.6(3)
P1 Ir C4 O4 -100.3(3)
C4 O4 C5 C6 -8.2(6)
C4 O4 C5 O5 176.1(4)
C10 O5 C5 C6 132.9(6)
C10 O5 C5 O4 -51.5(6)
O4 C5 C6 C7 178.2(4)
O5 C5 C6 C7 -6.7(7)
O4 C5 C6 Ir -4.5(6)
O5 C5 C6 Ir 170.6(4)
C1 Ir C6 C5 10.5(10)
C4 Ir C6 C5 10.3(3)
P3 Ir C6 C5 -81.5(3)
P1 Ir C6 C5 103.5(3)
C1 Ir C6 C7 -172.4(6)
C4 Ir C6 C7 -172.6(4)
P3 Ir C6 C7 95.6(4)
P1 Ir C6 C7 -79.4(4)
C5 C6 C7 C8 164.2(4)
Ir C6 C7 C8 -12.7(6)
C5 C6 C7 C9 -21.7(6)
Ir C6 C7 C9 161.4(3)
C6 C7 C8 Os 6.8(7)
C9 C7 C8 Os -167.6(3)
C3 Os C8 C7 -179.4(4)
C2 Os C8 C7 -12(2)
P4 Os C8 C7 -90.1(4)
P2 Os C8 C7 89.4(4)
C20 O7 C9 O6 -3.0(7)
C20 O7 C9 C7 -177.4(4)
C8 C7 C9 O6 -54.1(6)
C6 C7 C9 O6 131.2(5)
C8 C7 C9 O7 120.1(4)
C6 C7 C9 O7 -54.6(5)
C21 P1 C11 C16 -136.1(5)
C30 P1 C11 C16 -29.0(6)
Ir P1 C11 C16 94.0(5)
C21 P1 C11 C12 49.6(4)
C30 P1 C11 C12 156.7(4)
Ir P1 C11 C12 -80.3(4)
C16 C11 C12 C13 -0.5(9)
P1 C11 C12 C13 174.0(5)
C11 C12 C13 C14 -0.3(11)
C12 C13 C14 C15 0.6(15)
C13 C14 C15 C16 -0.1(16)
C12 C11 C16 C15 1.0(11)
P1 C11 C16 C15 -173.3(7)
C14 C15 C16 C11 -0.7(14)
C11 P1 C21 C22 -154.8(3)
C30 P1 C21 C22 96.5(4)
Ir P1 C21 C22 -27.9(4)
C11 P1 C21 C26 31.5(4)
C30 P1 C21 C26 -77.2(4)
Ir P1 C21 C26 158.4(3)
C26 C21 C22 C23 -0.4(6)
P1 C21 C22 C23 -174.2(3)
C21 C22 C23 C24 -1.1(7)
C22 C23 C24 C25 1.1(7)
C23 C24 C25 C26 0.3(7)
C24 C25 C26 C21 -1.8(7)
C22 C21 C26 C25 1.9(6)
P1 C21 C26 C25 175.7(4)
C11 P1 C30 P2 -177.9(2)
C21 P1 C30 P2 -70.8(3)
Ir P1 C30 P2 57.9(3)
C31 P2 C30 P1 81.4(3)
C41 P2 C30 P1 -172.4(2)
Os P2 C30 P1 -52.6(3)
C41 P2 C31 C32 110.3(4)
C30 P2 C31 C32 -142.7(4)
Os P2 C31 C32 -13.5(4)
C41 P2 C31 C36 -67.2(4)
C30 P2 C31 C36 39.8(4)
Os P2 C31 C36 169.0(3)
C36 C31 C32 C33 -2.8(7)
P2 C31 C32 C33 179.7(4)
C31 C32 C33 C34 1.8(8)
C32 C33 C34 C35 0.1(8)
C33 C34 C35 C36 -0.8(8)
C34 C35 C36 C31 -0.2(8)
C32 C31 C36 C35 2.0(7)
P2 C31 C36 C35 179.6(4)
C51 P3 C40 P4 175.1(2)
C61 P3 C40 P4 68.4(3)
Ir P3 C40 P4 -59.6(2)
C71 P4 C40 P3 -84.9(3)
C81 P4 C40 P3 168.4(2)
Os P4 C40 P3 46.6(3)
C31 P2 C41 C46 129.9(4)
C30 P2 C41 C46 20.8(4)
Os P2 C41 C46 -100.0(4)
C31 P2 C41 C42 -54.4(4)
C30 P2 C41 C42 -163.5(3)
Os P2 C41 C42 75.7(4)
C46 C41 C42 C43 1.9(7)
P2 C41 C42 C43 -174.0(4)
C41 C42 C43 C44 -1.3(8)
C42 C43 C44 C45 -0.3(8)
C43 C44 C45 C46 1.2(9)
C42 C41 C46 C45 -1.0(7)
P2 C41 C46 C45 174.6(4)
C44 C45 C46 C41 -0.6(8)
C40 P3 C51 C56 16.2(4)
C61 P3 C51 C56 124.0(4)
Ir P3 C51 C56 -106.1(4)
C40 P3 C51 C52 -164.9(4)
C61 P3 C51 C52 -57.2(4)
Ir P3 C51 C52 72.7(4)
C56 C51 C52 C53 0.8(7)
P3 C51 C52 C53 -178.1(4)
C51 C52 C53 C54 -0.4(8)
C52 C53 C54 C55 -0.9(8)
C53 C54 C55 C56 1.9(8)
C52 C51 C56 C55 0.2(7)
P3 C51 C56 C55 179.1(4)
C54 C55 C56 C51 -1.6(8)
C51 P3 C61 C62 151.3(4)
C40 P3 C61 C62 -100.6(4)
Ir P3 C61 C62 22.9(4)
C51 P3 C61 C66 -34.8(4)
C40 P3 C61 C66 73.3(4)
Ir P3 C61 C66 -163.1(3)
C66 C61 C62 C63 0.8(7)
P3 C61 C62 C63 174.7(4)
C61 C62 C63 C64 0.3(8)
C62 C63 C64 C65 -1.2(8)
C63 C64 C65 C66 1.0(7)
C64 C65 C66 C61 0.1(7)
C62 C61 C66 C65 -1.0(6)
P3 C61 C66 C65 -175.0(3)
C40 P4 C71 C76 -27.7(4)
C81 P4 C71 C76 78.3(4)
Os P4 C71 C76 -156.7(3)
C40 P4 C71 C72 155.9(4)
C81 P4 C71 C72 -98.0(4)
Os P4 C71 C72 26.9(4)
C76 C71 C72 C73 2.2(7)
P4 C71 C72 C73 178.7(4)
C71 C72 C73 C74 0.4(8)
C72 C73 C74 C75 -1.9(8)
C73 C74 C75 C76 0.9(8)
C74 C75 C76 C71 1.7(7)
C72 C71 C76 C75 -3.2(7)
P4 C71 C76 C75 -179.6(3)
C40 P4 C81 C86 147.5(3)
C71 P4 C81 C86 37.4(4)
Os P4 C81 C86 -90.4(3)
C40 P4 C81 C82 -35.5(4)
C71 P4 C81 C82 -145.6(4)
Os P4 C81 C82 86.6(3)
C86 C81 C82 C83 -1.1(6)
P4 C81 C82 C83 -178.1(3)
C81 C82 C83 C84 1.2(7)
C82 C83 C84 C85 -0.2(8)
C83 C84 C85 C86 -0.8(8)
C84 C85 C86 C81 0.8(8)
C82 C81 C86 C85 0.1(7)
P4 C81 C86 C85 177.2(4)
